data_4514048
loop_
_publ_author_name
'Chen, Xiaohong'
'Yang, Shujing'
'Li, Helong'
'Wang, Bo'
'Song, Guoyong'

_publ_section_title
;
 Enantioselective C--H Annulation of Indoles with Diazo Compounds through
 a Chiral Rh(III) Catalyst
;
_journal_name_full 'ACS Catalysis'
_journal_page_first 2392
_journal_paper_doi 10.1021/acscatal.7b00104
_journal_year 2017
_chemical_absolute_configuration ad
_chemical_formula_moiety 'C21 H26 N2 O5'
_chemical_formula_sum 'C21 H26 N2 O5'
_chemical_formula_weight 386.44
_chemical_name_systematic
;
 ? 
;
_space_group_crystal_system monoclinic
_space_group_IT_number 5
_space_group_name_Hall 'C 2y'
_space_group_name_H-M_alt 'C 1 2 1'
_symmetry_space_group_name_Hall 'C 2y'
_symmetry_space_group_name_H-M 'C 1 2 1'
_atom_sites_solution_hydrogens geom
_atom_sites_solution_primary direct
_atom_sites_solution_secondary difmap
_audit_creation_date 2016-10-10
_audit_creation_method
;
  Olex2 1.1
  (compiled 2011.02.15 svn.r1672, GUI svn.r3494)
;
_cell_angle_alpha 90.00
_cell_angle_beta 121.047(6)
_cell_angle_gamma 90.00
_cell_formula_units_Z 4
_cell_length_a 22.5768(11)
_cell_length_b 8.5784(2)
_cell_length_c 12.0175(6)
_cell_measurement_reflns_used 4232
_cell_measurement_temperature 105.1
_cell_measurement_theta_max 70.8736
_cell_measurement_theta_min 4.2897
_cell_volume 1994.04(19)
_computing_cell_refinement
;
CrysAlisPro, Agilent Technologies,
Version 1.171.35.11 (release 16-05-2011 CrysAlis171 .NET)
(compiled May 16 2011,17:55:39)
;
_computing_data_collection
;
CrysAlisPro, Agilent Technologies,
Version 1.171.35.11 (release 16-05-2011 CrysAlis171 .NET)
(compiled May 16 2011,17:55:39)
;
_computing_data_reduction
;
CrysAlisPro, Agilent Technologies,
Version 1.171.35.11 (release 16-05-2011 CrysAlis171 .NET)
(compiled May 16 2011,17:55:39)
;
_computing_molecular_graphics
;
O. V. Dolomanov, L. J. Bourhis, R. J. Gildea, J. A. K. Howard and H. Puschmann,
OLEX2: a complete structure solution, refinement and analysis program.
J. Appl. Cryst. (2009). 42, 339-341.
;
_computing_publication_material
;
O. V. Dolomanov, L. J. Bourhis, R. J. Gildea, J. A. K. Howard and H. Puschmann,
OLEX2: a complete structure solution, refinement and analysis program.
J. Appl. Cryst. (2009). 42, 339-341.
;
_computing_structure_refinement 'SHELXL-97 (Sheldrick, 1997)'
_computing_structure_solution 'A short history of SHELX (Sheldrick, 2007)/Bruker'
_diffrn_ambient_temperature 105.1
_diffrn_detector_area_resol_mean 16.0971
_diffrn_measured_fraction_theta_full 0.990
_diffrn_measured_fraction_theta_max 0.990
_diffrn_measurement_details
;
#__ type_ start__ end____ width___ exp.time_
  1 omega  -64.00  -28.00   1.0000    1.5000
omega____ theta____ kappa____ phi______ frames
    -       -8.5000  137.0000   78.0000 36

#__ type_ start__ end____ width___ exp.time_
  2 omega   50.00  103.00   1.0000    1.5000
omega____ theta____ kappa____ phi______ frames
    -       34.8036   37.0000  -30.0000 53

#__ type_ start__ end____ width___ exp.time_
  3 omega   11.00  101.00   1.0000    1.5000
omega____ theta____ kappa____ phi______ frames
    -       34.8036   76.0000 -160.0000 90

#__ type_ start__ end____ width___ exp.time_
  4 omega   72.00  102.00   1.0000    1.5000
omega____ theta____ kappa____ phi______ frames
    -       34.8036   37.0000    0.0000 30

#__ type_ start__ end____ width___ exp.time_
  5 omega   31.00   57.00   1.0000    1.5000
omega____ theta____ kappa____ phi______ frames
    -       34.8036 -137.0000  101.0000 26

#__ type_ start__ end____ width___ exp.time_
  6 omega  -30.00   62.00   1.0000    1.5000
omega____ theta____ kappa____ phi______ frames
    -       34.8036  -77.0000    0.0000 92

#__ type_ start__ end____ width___ exp.time_
  7 omega   26.00   52.00   1.0000    1.5000
omega____ theta____ kappa____ phi______ frames
    -       34.8036   37.0000   90.0000 26

#__ type_ start__ end____ width___ exp.time_
  8 omega   59.00   85.00   1.0000    1.5000
omega____ theta____ kappa____ phi______ frames
    -       34.8036   37.0000   90.0000 26

#__ type_ start__ end____ width___ exp.time_
  9 omega  -33.00   62.00   1.0000    1.5000
omega____ theta____ kappa____ phi______ frames
    -       34.8036  -77.0000   90.0000 95

#__ type_ start__ end____ width___ exp.time_
 10 omega   54.00   85.00   1.0000    1.5000
omega____ theta____ kappa____ phi______ frames
    -       34.8036 -137.0000   15.0000 31

#__ type_ start__ end____ width___ exp.time_
 11 omega   91.00  167.00   1.0000    2.0000
omega____ theta____ kappa____ phi______ frames
    -      108.0000   45.0000   90.0000 76

#__ type_ start__ end____ width___ exp.time_
 12 omega   73.00  123.00   1.0000    2.0000
omega____ theta____ kappa____ phi______ frames
    -      108.0000   15.0000  -30.0000 50

#__ type_ start__ end____ width___ exp.time_
 13 omega   71.00  104.00   1.0000    2.0000
omega____ theta____ kappa____ phi______ frames
    -      108.0000   15.0000    0.0000 33

#__ type_ start__ end____ width___ exp.time_
 14 omega   83.00  127.00   1.0000    2.0000
omega____ theta____ kappa____ phi______ frames
    -      108.0000   77.0000 -120.0000 44

#__ type_ start__ end____ width___ exp.time_
 15 omega   40.00   93.00   1.0000    2.0000
omega____ theta____ kappa____ phi______ frames
    -      108.0000  -77.0000  120.0000 53

#__ type_ start__ end____ width___ exp.time_
 16 omega  142.00  172.00   1.0000    2.0000
omega____ theta____ kappa____ phi______ frames
    -      108.0000   15.0000   30.0000 30

#__ type_ start__ end____ width___ exp.time_
 17 omega  104.00  178.00   1.0000    2.0000
omega____ theta____ kappa____ phi______ frames
    -      108.0000  111.0000 -150.0000 74

#__ type_ start__ end____ width___ exp.time_
 18 omega   84.00  116.00   1.0000    2.0000
omega____ theta____ kappa____ phi______ frames
    -      108.0000   76.0000  -73.0000 32

#__ type_ start__ end____ width___ exp.time_
 19 omega   90.00  115.00   1.0000    2.0000
omega____ theta____ kappa____ phi______ frames
    -      108.0000 -132.0000 -167.0000 25

#__ type_ start__ end____ width___ exp.time_
 20 omega   94.00  176.00   1.0000    2.0000
omega____ theta____ kappa____ phi______ frames
    -      108.0000   77.0000  -60.0000 82

#__ type_ start__ end____ width___ exp.time_
 21 omega   72.00  137.00   1.0000    2.0000
omega____ theta____ kappa____ phi______ frames
    -      108.0000   15.0000   30.0000 65

#__ type_ start__ end____ width___ exp.time_
 22 omega   91.00  171.00   1.0000    2.0000
omega____ theta____ kappa____ phi______ frames
    -      108.0000   45.0000 -180.0000 80

#__ type_ start__ end____ width___ exp.time_
 23 omega   40.00   68.00   1.0000    2.0000
omega____ theta____ kappa____ phi______ frames
    -      108.0000 -132.0000 -167.0000 28

#__ type_ start__ end____ width___ exp.time_
 24 omega   60.00   86.00   1.0000    2.0000
omega____ theta____ kappa____ phi______ frames
    -      108.0000  -45.0000 -120.0000 26

#__ type_ start__ end____ width___ exp.time_
 25 omega  134.00  169.00   1.0000    2.0000
omega____ theta____ kappa____ phi______ frames
    -      108.0000   77.0000 -120.0000 35

#__ type_ start__ end____ width___ exp.time_
 26 omega   84.00  171.00   1.0000    2.0000
omega____ theta____ kappa____ phi______ frames
    -      108.0000   77.0000  120.0000 87

#__ type_ start__ end____ width___ exp.time_
 27 omega  111.00  169.00   1.0000    2.0000
omega____ theta____ kappa____ phi______ frames
    -      108.0000  111.0000  -30.0000 58

#__ type_ start__ end____ width___ exp.time_
 28 omega  126.00  152.00   1.0000    2.0000
omega____ theta____ kappa____ phi______ frames
    -      108.0000  111.0000  150.0000 26
;
_diffrn_measurement_device_type 'Xcalibur, Eos, Gemini'
_diffrn_measurement_method '\w scans'
_diffrn_orient_matrix_UB_11 -0.0537469000
_diffrn_orient_matrix_UB_12 -0.1094735000
_diffrn_orient_matrix_UB_13 0.0012258000
_diffrn_orient_matrix_UB_21 -0.0587730000
_diffrn_orient_matrix_UB_22 0.1026772000
_diffrn_orient_matrix_UB_23 -0.1028579000
_diffrn_orient_matrix_UB_31 -0.0015421000
_diffrn_orient_matrix_UB_32 -0.0983753000
_diffrn_orient_matrix_UB_33 -0.1086025000
_diffrn_radiation_monochromator graphite
_diffrn_radiation_type 'Cu K\a'
_diffrn_radiation_wavelength 1.5418
_diffrn_reflns_av_R_equivalents 0.0257
_diffrn_reflns_av_unetI/netI 0.0372
_diffrn_reflns_limit_h_max 27
_diffrn_reflns_limit_h_min -26
_diffrn_reflns_limit_k_max 10
_diffrn_reflns_limit_k_min -10
_diffrn_reflns_limit_l_max 14
_diffrn_reflns_limit_l_min -14
_diffrn_reflns_number 6755
_diffrn_reflns_theta_full 71.08
_diffrn_reflns_theta_max 71.08
_diffrn_reflns_theta_min 4.29
_diffrn_source 'Enhance (Cu) X-ray Source'
_exptl_absorpt_coefficient_mu 0.756
_exptl_absorpt_correction_T_max 1.00000
_exptl_absorpt_correction_T_min 0.92319
_exptl_absorpt_correction_type multi-scan
_exptl_absorpt_process_details
;
CrysAlisPro, Agilent Technologies,
Version 1.171.35.11 (release 16-05-2011 CrysAlis171 .NET)
(compiled May 16 2011,17:55:39)
Empirical absorption correction using spherical harmonics,
 implemented in SCALE3 ABSPACK scaling algorithm.
;
_exptl_crystal_colour colorless
_exptl_crystal_density_diffrn 1.287
_exptl_crystal_density_method 'not measured'
_exptl_crystal_description block
_exptl_crystal_F_000 824
_exptl_crystal_size_max 0.33
_exptl_crystal_size_mid 0.24
_exptl_crystal_size_min 0.12
_refine_diff_density_max 0.164
_refine_diff_density_min -0.271
_refine_diff_density_rms 0.049
_refine_ls_abs_structure_details 'Flack H D (1983), Acta Cryst. A39, 876-881'
_refine_ls_abs_structure_Flack 0.11(15)
_refine_ls_extinction_method none
_refine_ls_goodness_of_fit_ref 1.035
_refine_ls_hydrogen_treatment mixed
_refine_ls_matrix_type full
_refine_ls_number_parameters 259
_refine_ls_number_reflns 3774
_refine_ls_number_restraints 1
_refine_ls_restrained_S_all 1.035
_refine_ls_R_factor_all 0.0375
_refine_ls_R_factor_gt 0.0366
_refine_ls_shift/su_max 0.001
_refine_ls_shift/su_mean 0.000
_refine_ls_structure_factor_coef Fsqd
_refine_ls_weighting_details 'calc w=1/[\s^2^(Fo^2^)+(0.0594P)^2^+0.3815P] where P=(Fo^2^+2Fc^2^)/3'
_refine_ls_weighting_scheme calc
_refine_ls_wR_factor_gt 0.0928
_refine_ls_wR_factor_ref 0.0939
_reflns_number_gt 3686
_reflns_number_total 3774
_reflns_threshold_expression >2sigma(I)
_cod_data_source_file cs7b00104_si_002.cif
_cod_data_source_block exp_4532
_cod_original_cell_volume 1994.03(14)
_cod_database_code 4514048
_reflns_odcompleteness_completeness 99.95
_reflns_odcompleteness_iscentric 1
_reflns_odcompleteness_theta 66.97

loop_
_space_group_symop_id
_space_group_symop_operation_xyz
1 'x, y, z'
2 '-x, y, -z'
3 'x+1/2, y+1/2, z'
4 '-x+1/2, y+1/2, -z'

loop_
_atom_site_label
_atom_site_type_symbol
_atom_site_fract_x
_atom_site_fract_y
_atom_site_fract_z
_atom_site_U_iso_or_equiv
_atom_site_adp_type
_atom_site_occupancy
_atom_site_symmetry_multiplicity
_atom_site_calc_flag
_atom_site_refinement_flags
O5 O 0.09245(6) 0.61005(16) 0.34101(12) 0.0247(3) Uani 1 1 d .
O2 O 0.59867(6) 0.61591(14) 0.76083(10) 0.0169(2) Uani 1 1 d .
O3 O 0.57940(7) 0.67071(16) 0.92328(12) 0.0245(3) Uani 1 1 d .
O1 O 0.40450(6) 0.37261(13) 0.44295(11) 0.0161(2) Uani 1 1 d .
O4 O 0.14407(6) 0.47096(15) 0.25626(12) 0.0226(3) Uani 1 1 d .
N1 N 0.40022(7) 0.46925(16) 0.62021(13) 0.0145(3) Uani 1 1 d .
N2 N 0.50119(7) 0.40648(16) 0.64851(13) 0.0149(3) Uani 1 1 d .
H2 H 0.5331 0.3757 0.6320 0.018 Uiso 1 1 calc R
C6 C 0.21316(9) 0.55162(18) 0.47414(17) 0.0169(3) Uani 1 1 d .
C1 C 0.44650(8) 0.50465(19) 0.74865(15) 0.0145(3) Uani 1 1 d .
C3 C 0.34093(9) 0.57105(18) 0.70505(15) 0.0160(3) Uani 1 1 d .
C8 C 0.21850(8) 0.6159(2) 0.58716(16) 0.0181(3) Uani 1 1 d .
H8 H 0.1781 0.6533 0.5842 0.022 Uiso 1 1 calc R
C2 C 0.41320(9) 0.56625(19) 0.80540(16) 0.0166(3) Uani 1 1 d .
H2A H 0.4332 0.5994 0.8930 0.020 Uiso 1 1 calc R
C4 C 0.33373(8) 0.50855(19) 0.58955(16) 0.0149(3) Uani 1 1 d .
C5 C 0.27106(8) 0.49634(19) 0.47414(15) 0.0156(3) Uani 1 1 d .
H5 H 0.2677 0.4523 0.3986 0.019 Uiso 1 1 calc R
C9 C 0.14359(9) 0.54922(18) 0.35301(17) 0.0175(3) Uani 1 1 d .
C7 C 0.28146(9) 0.62528(19) 0.70189(16) 0.0178(3) Uani 1 1 d .
H7 H 0.2845 0.6679 0.7776 0.021 Uiso 1 1 calc R
C10 C 0.56828(8) 0.59753(19) 0.82907(14) 0.0159(3) Uani 1 1 d .
C18 C 0.57180(10) 0.9555(2) 0.7244(2) 0.0302(4) Uani 1 1 d .
H18A H 0.5581 1.0500 0.6710 0.045 Uiso 1 1 calc R
H18B H 0.5902 0.9840 0.8154 0.045 Uiso 1 1 calc R
H18C H 0.5315 0.8876 0.6948 0.045 Uiso 1 1 calc R
C14 C 0.07889(9) 0.4678(2) 0.13504(17) 0.0252(4) Uani 1 1 d .
H14A H 0.0840 0.4089 0.0706 0.038 Uiso 1 1 calc R
H14B H 0.0644 0.5746 0.1040 0.038 Uiso 1 1 calc R
H14C H 0.0439 0.4175 0.1481 0.038 Uiso 1 1 calc R
C12 C 0.43304(8) 0.40938(17) 0.55678(15) 0.0141(3) Uani 1 1 d .
C13 C 0.54950(9) 0.32645(19) 0.87778(16) 0.0181(3) Uani 1 1 d .
H13A H 0.5180 0.2370 0.8482 0.027 Uiso 1 1 calc R
H13B H 0.5571 0.3630 0.9614 0.027 Uiso 1 1 calc R
H13C H 0.5938 0.2952 0.8878 0.027 Uiso 1 1 calc R
C11 C 0.51751(8) 0.45868(18) 0.77710(15) 0.0150(3) Uani 1 1 d .
C20 C 0.77293(9) 0.7479(2) 0.8283(2) 0.0263(4) Uani 1 1 d .
H20A H 0.7570 0.8175 0.7536 0.039 Uiso 1 1 calc R
H20B H 0.8122 0.6862 0.8395 0.039 Uiso 1 1 calc R
H20C H 0.7873 0.8100 0.9067 0.039 Uiso 1 1 calc R
C16 C 0.62759(9) 0.8692(2) 0.71192(17) 0.0209(3) Uani 1 1 d .
H16 H 0.6670 0.9432 0.7396 0.025 Uiso 1 1 calc R
C17 C 0.60176(10) 0.8244(2) 0.57131(18) 0.0261(4) Uani 1 1 d .
H17A H 0.5653 0.7458 0.5427 0.039 Uiso 1 1 calc R
H17B H 0.6401 0.7818 0.5649 0.039 Uiso 1 1 calc R
H17C H 0.5833 0.9170 0.5160 0.039 Uiso 1 1 calc R
C15 C 0.65538(8) 0.72910(19) 0.80389(16) 0.0168(3) Uani 1 1 d .
H15 H 0.6706 0.7642 0.8941 0.020 Uiso 1 1 calc R
C19 C 0.71418(9) 0.63896(19) 0.80529(16) 0.0190(3) Uani 1 1 d .
H19 H 0.6955 0.5890 0.7183 0.023 Uiso 1 1 calc R
C21 C 0.74086(12) 0.5102(3) 0.9077(2) 0.0396(5) Uani 1 1 d .
H21A H 0.7774 0.4516 0.9050 0.059 Uiso 1 1 calc R
H21B H 0.7028 0.4396 0.8898 0.059 Uiso 1 1 calc R
H21C H 0.7595 0.5567 0.9939 0.059 Uiso 1 1 calc R

loop_
_atom_site_aniso_label
_atom_site_aniso_U_11
_atom_site_aniso_U_22
_atom_site_aniso_U_33
_atom_site_aniso_U_23
_atom_site_aniso_U_13
_atom_site_aniso_U_12
O5 0.0178(6) 0.0284(6) 0.0268(6) 0.0010(6) 0.0107(5) 0.0063(5)
O2 0.0174(5) 0.0187(5) 0.0167(5) -0.0032(5) 0.0102(5) -0.0056(5)
O3 0.0303(7) 0.0292(6) 0.0201(6) -0.0084(5) 0.0173(5) -0.0104(5)
O1 0.0157(5) 0.0202(6) 0.0142(5) -0.0019(4) 0.0089(4) -0.0024(4)
O4 0.0166(6) 0.0256(6) 0.0220(6) -0.0014(5) 0.0073(5) 0.0035(5)
N1 0.0138(6) 0.0163(6) 0.0144(6) 0.0005(5) 0.0081(5) 0.0006(5)
N2 0.0129(6) 0.0194(6) 0.0147(6) -0.0030(5) 0.0087(5) -0.0005(5)
C6 0.0176(8) 0.0128(7) 0.0216(8) 0.0041(6) 0.0110(7) 0.0007(6)
C1 0.0147(7) 0.0152(7) 0.0132(7) 0.0011(6) 0.0070(6) -0.0016(6)
C3 0.0200(8) 0.0135(7) 0.0176(8) 0.0032(6) 0.0118(7) 0.0002(6)
C8 0.0194(8) 0.0159(7) 0.0252(8) 0.0032(7) 0.0159(7) 0.0028(7)
C2 0.0197(8) 0.0169(7) 0.0154(7) -0.0007(6) 0.0107(6) -0.0010(6)
C4 0.0169(8) 0.0123(6) 0.0199(8) 0.0030(6) 0.0127(7) 0.0023(6)
C5 0.0174(7) 0.0139(7) 0.0170(8) 0.0019(6) 0.0099(6) 0.0006(6)
C9 0.0180(8) 0.0145(7) 0.0226(8) 0.0047(6) 0.0123(7) 0.0016(6)
C7 0.0230(8) 0.0149(7) 0.0217(8) -0.0001(6) 0.0159(7) 0.0015(7)
C10 0.0137(7) 0.0181(7) 0.0150(7) 0.0001(6) 0.0066(6) -0.0006(6)
C18 0.0261(9) 0.0230(9) 0.0370(11) -0.0020(8) 0.0132(9) 0.0043(8)
C14 0.0179(8) 0.0281(9) 0.0225(9) -0.0020(7) 0.0054(7) 0.0005(7)
C12 0.0160(7) 0.0116(7) 0.0187(8) 0.0008(6) 0.0116(6) -0.0016(6)
C13 0.0172(8) 0.0180(8) 0.0174(8) 0.0020(6) 0.0077(6) 0.0006(6)
C11 0.0150(7) 0.0177(7) 0.0145(7) -0.0007(6) 0.0092(6) -0.0017(6)
C20 0.0166(8) 0.0278(10) 0.0345(11) -0.0046(8) 0.0132(8) -0.0019(7)
C16 0.0186(8) 0.0177(8) 0.0250(8) 0.0008(7) 0.0102(7) -0.0030(7)
C17 0.0219(9) 0.0317(10) 0.0224(9) 0.0067(7) 0.0098(7) -0.0020(7)
C15 0.0155(7) 0.0177(7) 0.0178(8) -0.0034(6) 0.0090(6) -0.0050(6)
C19 0.0192(8) 0.0183(8) 0.0206(8) -0.0006(6) 0.0111(7) -0.0011(7)
C21 0.0324(11) 0.0360(11) 0.0539(14) 0.0217(10) 0.0248(11) 0.0124(9)

loop_
_atom_type_symbol
_atom_type_description
_atom_type_scat_dispersion_real
_atom_type_scat_dispersion_imag
_atom_type_scat_source
C C 0.0181 0.0091 'International Tables Vol C Tables 4.2.6.8 and 6.1.1.4'
H H 0.0000 0.0000 'International Tables Vol C Tables 4.2.6.8 and 6.1.1.4'
N N 0.0311 0.0180 'International Tables Vol C Tables 4.2.6.8 and 6.1.1.4'
O O 0.0492 0.0322 'International Tables Vol C Tables 4.2.6.8 and 6.1.1.4'

loop_
_geom_angle_atom_site_label_1
_geom_angle_atom_site_label_2
_geom_angle_atom_site_label_3
_geom_angle
C10 O2 C15 119.74(12)
C9 O4 C14 115.05(13)
C1 N1 C4 109.53(13)
C1 N1 C12 112.35(13)
C4 N1 C12 138.07(14)
C12 N2 H2 122.7
C12 N2 C11 114.59(13)
C11 N2 H2 122.7
C8 C6 C9 117.92(14)
C5 C6 C8 121.28(15)
C5 C6 C9 120.78(14)
N1 C1 C11 107.40(13)
C2 C1 N1 110.62(14)
C2 C1 C11 141.97(15)
C4 C3 C2 108.44(14)
C7 C3 C2 133.23(15)
C7 C3 C4 118.32(15)
C6 C8 H8 119.5
C7 C8 C6 121.09(15)
C7 C8 H8 119.5
C1 C2 C3 105.76(14)
C1 C2 H2A 127.1
C3 C2 H2A 127.1
N1 C4 C3 105.64(14)
C5 C4 N1 130.84(15)
C5 C4 C3 123.51(15)
C6 C5 H5 121.6
C4 C5 C6 116.74(15)
C4 C5 H5 121.6
O5 C9 O4 123.06(16)
O5 C9 C6 124.87(15)
O4 C9 C6 112.07(13)
C3 C7 H7 120.5
C8 C7 C3 119.06(15)
C8 C7 H7 120.5
O2 C10 C11 110.82(13)
O3 C10 O2 126.77(15)
O3 C10 C11 122.31(14)
H18A C18 H18B 109.5
H18A C18 H18C 109.5
H18B C18 H18C 109.5
C16 C18 H18A 109.5
C16 C18 H18B 109.5
C16 C18 H18C 109.5
O4 C14 H14A 109.5
O4 C14 H14B 109.5
O4 C14 H14C 109.5
H14A C14 H14B 109.5
H14A C14 H14C 109.5
H14B C14 H14C 109.5
O1 C12 N1 125.69(14)
O1 C12 N2 129.19(15)
N2 C12 N1 105.11(13)
H13A C13 H13B 109.5
H13A C13 H13C 109.5
H13B C13 H13C 109.5
C11 C13 H13A 109.5
C11 C13 H13B 109.5
C11 C13 H13C 109.5
N2 C11 C1 100.45(12)
N2 C11 C10 113.18(13)
N2 C11 C13 111.43(13)
C1 C11 C10 111.74(13)
C1 C11 C13 112.55(13)
C13 C11 C10 107.51(13)
H20A C20 H20B 109.5
H20A C20 H20C 109.5
H20B C20 H20C 109.5
C19 C20 H20A 109.5
C19 C20 H20B 109.5
C19 C20 H20C 109.5
C18 C16 H16 107.2
C17 C16 C18 111.46(15)
C17 C16 H16 107.2
C17 C16 C15 112.49(15)
C15 C16 C18 111.10(15)
C15 C16 H16 107.2
C16 C17 H17A 109.5
C16 C17 H17B 109.5
C16 C17 H17C 109.5
H17A C17 H17B 109.5
H17A C17 H17C 109.5
H17B C17 H17C 109.5
O2 C15 C16 107.79(13)
O2 C15 H15 109.3
O2 C15 C19 105.26(12)
C16 C15 H15 109.3
C19 C15 C16 115.80(14)
C19 C15 H15 109.3
C20 C19 C15 111.13(13)
C20 C19 H19 108.1
C20 C19 C21 110.60(15)
C15 C19 H19 108.1
C21 C19 C15 110.74(15)
C21 C19 H19 108.1
C19 C21 H21A 109.5
C19 C21 H21B 109.5
C19 C21 H21C 109.5
H21A C21 H21B 109.5
H21A C21 H21C 109.5
H21B C21 H21C 109.5

loop_
_geom_bond_atom_site_label_1
_geom_bond_atom_site_label_2
_geom_bond_distance
O5 C9 1.206(2)
O2 C10 1.3222(19)
O2 C15 1.4720(19)
O3 C10 1.202(2)
O1 C12 1.2153(19)
O4 C9 1.347(2)
O4 C14 1.441(2)
N1 C1 1.379(2)
N1 C4 1.390(2)
N1 C12 1.406(2)
N2 H2 0.8800
N2 C12 1.354(2)
N2 C11 1.462(2)
C6 C8 1.412(2)
C6 C5 1.390(2)
C6 C9 1.493(2)
C1 C2 1.356(2)
C1 C11 1.509(2)
C3 C2 1.445(2)
C3 C4 1.417(2)
C3 C7 1.403(2)
C8 H8 0.9500
C8 C7 1.381(2)
C2 H2A 0.9500
C4 C5 1.383(2)
C5 H5 0.9500
C7 H7 0.9500
C10 C11 1.544(2)
C18 H18A 0.9800
C18 H18B 0.9800
C18 H18C 0.9800
C18 C16 1.534(3)
C14 H14A 0.9800
C14 H14B 0.9800
C14 H14C 0.9800
C13 H13A 0.9800
C13 H13B 0.9800
C13 H13C 0.9800
C13 C11 1.540(2)
C20 H20A 0.9800
C20 H20B 0.9800
C20 H20C 0.9800
C20 C19 1.527(2)
C16 H16 1.0000
C16 C17 1.525(2)
C16 C15 1.531(2)
C17 H17A 0.9800
C17 H17B 0.9800
C17 H17C 0.9800
C15 H15 1.0000
C15 C19 1.529(2)
C19 H19 1.0000
C19 C21 1.527(3)
C21 H21A 0.9800
C21 H21B 0.9800
C21 H21C 0.9800

loop_
_geom_torsion_atom_site_label_1
_geom_torsion_atom_site_label_2
_geom_torsion_atom_site_label_3
_geom_torsion_atom_site_label_4
_geom_torsion
O2 C10 C11 N2 -14.85(19)
O2 C10 C11 C1 -127.38(14)
O2 C10 C11 C13 108.65(15)
O2 C15 C19 C20 171.35(13)
O2 C15 C19 C21 -65.30(18)
O3 C10 C11 N2 168.48(15)
O3 C10 C11 C1 56.0(2)
O3 C10 C11 C13 -68.0(2)
N1 C1 C2 C3 -0.51(18)
N1 C1 C11 N2 3.07(16)
N1 C1 C11 C10 123.36(14)
N1 C1 C11 C13 -115.55(14)
N1 C4 C5 C6 -177.87(15)
C6 C8 C7 C3 0.5(2)
C1 N1 C4 C3 0.34(17)
C1 N1 C4 C5 179.39(17)
C1 N1 C12 O1 -178.11(15)
C1 N1 C12 N2 0.51(17)
C3 C4 C5 C6 1.0(2)
C8 C6 C5 C4 -0.4(2)
C8 C6 C9 O5 6.7(2)
C8 C6 C9 O4 -173.60(14)
C2 C1 C11 N2 -177.8(2)
C2 C1 C11 C10 -57.5(3)
C2 C1 C11 C13 63.6(3)
C2 C3 C4 N1 -0.64(17)
C2 C3 C4 C5 -179.78(15)
C2 C3 C7 C8 178.64(16)
C4 N1 C1 C2 0.11(18)
C4 N1 C1 C11 179.54(13)
C4 N1 C12 O1 -0.8(3)
C4 N1 C12 N2 177.79(17)
C4 C3 C2 C1 0.71(17)
C4 C3 C7 C8 0.0(2)
C5 C6 C8 C7 -0.3(2)
C5 C6 C9 O5 -171.42(16)
C5 C6 C9 O4 8.2(2)
C9 C6 C8 C7 -178.47(15)
C9 C6 C5 C4 177.64(14)
C7 C3 C2 C1 -178.02(18)
C7 C3 C4 N1 178.31(14)
C7 C3 C4 C5 -0.8(2)
C10 O2 C15 C16 -106.81(16)
C10 O2 C15 C19 129.04(14)
C18 C16 C15 O2 65.64(17)
C18 C16 C15 C19 -176.83(14)
C14 O4 C9 O5 1.3(2)
C14 O4 C9 C6 -178.33(13)
C12 N1 C1 C2 178.19(14)
C12 N1 C1 C11 -2.39(17)
C12 N1 C4 C3 -177.00(17)
C12 N1 C4 C5 2.1(3)
C12 N2 C11 C1 -3.00(17)
C12 N2 C11 C10 -122.25(14)
C12 N2 C11 C13 116.43(15)
C11 N2 C12 O1 -179.71(15)
C11 N2 C12 N1 1.73(18)
C11 C1 C2 C3 -179.6(2)
C16 C15 C19 C20 52.42(19)
C16 C15 C19 C21 175.77(16)
C17 C16 C15 O2 -60.11(17)
C17 C16 C15 C19 57.42(19)
C15 O2 C10 O3 4.1(2)
C15 O2 C10 C11 -172.38(13)
